data_2229034
loop_
_publ_author_name
'Song, Xiu-Mei'
'Li, Jun-Jun'
'Liu, Xin-Hua'
'Ren, Chun-Xia'
'Shang, Shao-Ming'

_publ_section_title
;
 2,2'-(<i>p</i>-Phenylene)bis(4,5-dihydro-1<i>H</i>-imidazol-3-ium)
 bis(3-nitrobenzoate)
;
_journal_coeditor_code DS2078
_journal_issue 2
_journal_name_full 'Acta Crystallographica Section E'
_journal_page_first o263
_journal_paper_doi 10.1107/S1600536810053341
_journal_volume 67
_journal_year 2011
_chemical_formula_iupac 'C12 H16 N4 2+, 2C7 H4 N O4 -'
_chemical_formula_moiety 'C12 H16 N4 2+, 2(C7 H4 N O4 -)'
_chemical_formula_sum 'C26 H24 N6 O8'
_chemical_formula_weight 548.51
_chemical_name_systematic
;
2,2'-(<i>p</i>-Phenylene)bis(4,5-dihydro-1<i>H</i>-imidazol-3-ium)
bis(3-nitrobenzoate)
;
_space_group_IT_number 2
_symmetry_cell_setting triclinic
_symmetry_space_group_name_Hall '-P 1'
_symmetry_space_group_name_H-M 'P -1'
_atom_sites_solution_hydrogens geom
_atom_sites_solution_primary direct
_atom_sites_solution_secondary difmap
_audit_creation_method SHELXL-97
_cell_angle_alpha 81.343(3)
_cell_angle_beta 82.443(3)
_cell_angle_gamma 62.699(2)
_cell_formula_units_Z 1
_cell_length_a 6.9882(12)
_cell_length_b 7.4165(12)
_cell_length_c 13.233(2)
_cell_measurement_temperature 273(2)
_cell_volume 600.97(17)
_computing_cell_refinement '<i>SAINT-Plus</i> (Bruker, 1998)'
_computing_data_collection '<i>SMART</i> (Bruker, 1998)'
_computing_data_reduction '<i>SAINT-Plus</i> (Bruker, 1998)'
_computing_molecular_graphics '<i>SHELXTL</i> (Sheldrick, 2008)'
_computing_publication_material '<i>SHELXTL</i> (Sheldrick, 2008)'
_computing_structure_refinement '<i>SHELXL97</i> (Sheldrick, 2008)'
_computing_structure_solution '<i>SHELXS97</i> (Sheldrick, 2008)'
_diffrn_ambient_temperature 273(2)
_diffrn_measured_fraction_theta_full 0.982
_diffrn_measured_fraction_theta_max 0.982
_diffrn_measurement_device_type 'Bruker SMART APEX CCD area-detector'
_diffrn_measurement_method '\f and \w'
_diffrn_radiation_monochromator graphite
_diffrn_radiation_source 'fine-focus sealed tube'
_diffrn_radiation_type MoK\a
_diffrn_radiation_wavelength 0.71073
_diffrn_reflns_av_R_equivalents 0.0161
_diffrn_reflns_av_sigmaI/netI 0.0345
_diffrn_reflns_limit_h_max 8
_diffrn_reflns_limit_h_min -8
_diffrn_reflns_limit_k_max 9
_diffrn_reflns_limit_k_min -9
_diffrn_reflns_limit_l_max 8
_diffrn_reflns_limit_l_min -16
_diffrn_reflns_number 3714
_diffrn_reflns_theta_full 27.01
_diffrn_reflns_theta_max 27.01
_diffrn_reflns_theta_min 1.56
_exptl_absorpt_coefficient_mu 0.115
_exptl_absorpt_correction_T_max 0.9533
_exptl_absorpt_correction_T_min 0.9269
_exptl_absorpt_correction_type multi-scan
_exptl_absorpt_process_details '(SADABS; Bruker, 1998)'
_exptl_crystal_colour colorless
_exptl_crystal_density_diffrn 1.516
_exptl_crystal_density_method 'not measured'
_exptl_crystal_description block
_exptl_crystal_F_000 286
_exptl_crystal_size_max 0.67
_exptl_crystal_size_mid 0.55
_exptl_crystal_size_min 0.42
_refine_diff_density_max 0.197
_refine_diff_density_min -0.284
_refine_ls_extinction_method none
_refine_ls_goodness_of_fit_ref 1.067
_refine_ls_hydrogen_treatment constr
_refine_ls_matrix_type full
_refine_ls_number_parameters 181
_refine_ls_number_reflns 2575
_refine_ls_number_restraints 1
_refine_ls_restrained_S_all 1.067
_refine_ls_R_factor_all 0.0839
_refine_ls_R_factor_gt 0.0534
_refine_ls_shift/su_max 0.000
_refine_ls_shift/su_mean 0.000
_refine_ls_structure_factor_coef Fsqd
_refine_ls_weighting_details 'calc w=1/[\s^2^(Fo^2^)+(0.0613P)^2^+0.1694P] where P=(Fo^2^+2Fc^2^)/3'
_refine_ls_weighting_scheme calc
_refine_ls_wR_factor_gt 0.1291
_refine_ls_wR_factor_ref 0.1510
_reflns_number_gt 1676
_reflns_number_total 2575
_reflns_threshold_expression I>2sigma(I)
_cod_data_source_file ds2078.cif
_cod_data_source_block I
_cod_original_cell_volume 600.96(17)
_cod_database_code 2229034
_cod_database_fobs_code 2229034

loop_
_symmetry_equiv_pos_as_xyz
'x, y, z'
'-x, -y, -z'

loop_
_atom_site_type_symbol
_atom_site_label
_atom_site_fract_x
_atom_site_fract_y
_atom_site_fract_z
_atom_site_U_iso_or_equiv
_atom_site_adp_type
_atom_site_calc_flag
_atom_site_refinement_flags
_atom_site_occupancy
_atom_site_disorder_assembly
_atom_site_disorder_group
C C1 0.7607(4) 0.1903(4) 0.18562(17) 0.0483(6) Uani d . 1 . .
H H1A 0.7398 0.2592 0.2458 0.058 Uiso calc R 1 . .
H H1B 0.6839 0.1075 0.1981 0.058 Uiso calc R 1 . .
C C2 0.6871(4) 0.3430(3) 0.09029(18) 0.0492(6) Uani d . 1 . .
H H2A 0.5961 0.3147 0.0521 0.059 Uiso calc R 1 . .
H H2B 0.6093 0.4820 0.1083 0.059 Uiso calc R 1 . .
C C3 1.0544(3) 0.1481(3) 0.07401(15) 0.0383(5) Uani d . 1 . .
C C4 1.2831(3) 0.0707(3) 0.03509(15) 0.0373(5) Uani d . 1 . .
C C5 1.3404(3) 0.1420(3) -0.06192(15) 0.0414(5) Uani d . 1 . .
H H5 1.2337 0.2373 -0.1034 0.050 Uiso calc R 1 . .
C C6 1.5554(4) 0.0716(3) -0.09660(15) 0.0416(5) Uani d . 1 . .
H H6 1.5925 0.1195 -0.1615 0.050 Uiso calc R 1 . .
C C7 0.1900(4) 0.5421(5) 0.2448(2) 0.0620(8) Uani d . 1 . .
C C8 0.2163(3) 0.3932(3) 0.33993(16) 0.0437(5) Uani d . 1 . .
C C9 0.1925(4) 0.2191(4) 0.33805(19) 0.0529(6) Uani d . 1 . .
H H9 0.1691 0.1887 0.2765 0.064 Uiso calc R 1 . .
C C10 0.2027(4) 0.0885(4) 0.4264(2) 0.0639(7) Uani d . 1 . .
H H10 0.1849 -0.0275 0.4239 0.077 Uiso calc R 1 . .
C C11 0.2391(4) 0.1307(4) 0.5170(2) 0.0620(7) Uani d . 1 . .
H H11 0.2445 0.0452 0.5769 0.074 Uiso calc R 1 . .
C C12 0.2671(3) 0.3009(4) 0.51797(16) 0.0507(6) Uani d U 1 . .
C C13 0.2561(3) 0.4345(3) 0.43168(17) 0.0462(5) Uani d . 1 . .
H H13 0.2750 0.5497 0.4350 0.055 Uiso calc R 1 . .
N N1 0.8925(3) 0.3081(3) 0.03187(14) 0.0482(5) Uani d . 1 . .
H H1 0.9055 0.3822 -0.0226 0.058 Uiso calc R 1 . .
N N2 0.9901(3) 0.0671(3) 0.15833(13) 0.0438(5) Uani d . 1 . .
H H2 1.0721 -0.0439 0.1930 0.053 Uiso calc R 1 . .
N N3 0.3060(4) 0.3471(5) 0.61616(18) 0.0776(8) Uani d U 1 . .
O O1 0.1555(3) 0.4959(3) 0.16467(14) 0.0884(7) Uani d . 1 . .
O O2 0.2025(3) 0.7013(3) 0.25649(18) 0.0916(8) Uani d . 1 . .
O O3 0.3241(4) 0.5037(6) 0.6153(2) 0.1100(10) Uani d . 1 . .
O O4 0.3135(4) 0.2288(5) 0.69216(16) 0.1205(11) Uani d . 1 . .

loop_
_atom_site_aniso_label
_atom_site_aniso_U_11
_atom_site_aniso_U_22
_atom_site_aniso_U_33
_atom_site_aniso_U_12
_atom_site_aniso_U_13
_atom_site_aniso_U_23
C1 0.0495(13) 0.0543(13) 0.0410(12) -0.0242(11) -0.0023(10) -0.0025(10)
C2 0.0456(13) 0.0468(12) 0.0473(13) -0.0152(10) -0.0034(10) -0.0009(10)
C3 0.0477(12) 0.0387(10) 0.0286(10) -0.0187(9) -0.0089(9) -0.0010(8)
C4 0.0446(12) 0.0356(10) 0.0298(10) -0.0160(9) -0.0068(8) -0.0011(8)
C5 0.0472(12) 0.0380(11) 0.0323(11) -0.0142(9) -0.0099(9) 0.0053(8)
C6 0.0516(13) 0.0424(11) 0.0273(10) -0.0197(10) -0.0045(9) 0.0040(8)
C7 0.0410(13) 0.0717(18) 0.0494(16) -0.0137(12) -0.0021(11) 0.0233(13)
C8 0.0359(11) 0.0477(12) 0.0367(12) -0.0129(9) -0.0031(9) 0.0074(9)
C9 0.0513(14) 0.0599(15) 0.0463(14) -0.0226(11) -0.0085(11) -0.0052(11)
C10 0.0610(16) 0.0510(14) 0.080(2) -0.0292(13) -0.0097(14) 0.0104(13)
C11 0.0513(15) 0.0686(17) 0.0530(16) -0.0235(13) -0.0059(12) 0.0225(13)
C12 0.0350(12) 0.0701(16) 0.0336(12) -0.0131(11) -0.0033(9) -0.0013(11)
C13 0.0362(11) 0.0487(12) 0.0484(13) -0.0153(10) -0.0014(9) -0.0037(10)
N1 0.0481(11) 0.0478(10) 0.0372(10) -0.0146(9) -0.0047(8) 0.0072(8)
N2 0.0464(10) 0.0434(10) 0.0365(10) -0.0181(8) -0.0060(8) 0.0062(8)
N3 0.0438(13) 0.124(2) 0.0481(14) -0.0212(14) -0.0029(10) -0.0174(15)
O1 0.0837(14) 0.1023(16) 0.0365(10) -0.0115(12) -0.0080(9) 0.0177(10)
O2 0.0766(14) 0.0759(14) 0.1167(19) -0.0418(12) -0.0346(12) 0.0561(13)
O3 0.0816(17) 0.173(3) 0.0934(19) -0.0593(18) 0.0042(13) -0.0671(19)
O4 0.0984(18) 0.183(3) 0.0363(12) -0.0305(18) -0.0134(11) 0.0122(15)

loop_
_atom_type_symbol
_atom_type_description
_atom_type_scat_dispersion_real
_atom_type_scat_dispersion_imag
_atom_type_scat_source
C C 0.0033 0.0016 'International Tables Vol C Tables 4.2.6.8 and 6.1.1.4'
H H 0.0000 0.0000 'International Tables Vol C Tables 4.2.6.8 and 6.1.1.4'
N N 0.0061 0.0033 'International Tables Vol C Tables 4.2.6.8 and 6.1.1.4'
O O 0.0106 0.0060 'International Tables Vol C Tables 4.2.6.8 and 6.1.1.4'

loop_
_geom_angle_atom_site_label_1
_geom_angle_atom_site_label_2
_geom_angle_atom_site_label_3
_geom_angle_site_symmetry_1
_geom_angle_site_symmetry_3
_geom_angle
_geom_angle_publ_flag
N2 C1 C2 . . 102.53(17) ?
N2 C1 H1A . . 111.3 ?
C2 C1 H1A . . 111.3 ?
N2 C1 H1B . . 111.3 ?
C2 C1 H1B . . 111.3 ?
H1A C1 H1B . . 109.2 ?
N1 C2 C1 . . 102.37(17) ?
N1 C2 H2A . . 111.3 ?
C1 C2 H2A . . 111.3 ?
N1 C2 H2B . . 111.3 ?
C1 C2 H2B . . 111.3 ?
H2A C2 H2B . . 109.2 ?
N2 C3 N1 . . 111.85(19) ?
N2 C3 C4 . . 122.98(18) ?
N1 C3 C4 . . 125.13(18) ?
C6 C4 C5 2_855 . 119.30(19) ?
C6 C4 C3 2_855 . 119.93(18) ?
C5 C4 C3 . . 120.75(18) ?
C6 C5 C4 . . 120.20(19) ?
C6 C5 H5 . . 119.9 ?
C4 C5 H5 . . 119.9 ?
C5 C6 C4 . 2_855 120.50(19) ?
C5 C6 H6 . . 119.7 ?
C4 C6 H6 2_855 . 119.7 ?
O1 C7 O2 . . 127.2(2) ?
O1 C7 C8 . . 117.2(3) ?
O2 C7 C8 . . 115.6(3) ?
C9 C8 C13 . . 118.9(2) ?
C9 C8 C7 . . 120.8(2) ?
C13 C8 C7 . . 120.2(2) ?
C8 C9 C10 . . 121.2(2) ?
C8 C9 H9 . . 119.4 ?
C10 C9 H9 . . 119.4 ?
C11 C10 C9 . . 119.9(2) ?
C11 C10 H10 . . 120.1 ?
C9 C10 H10 . . 120.1 ?
C12 C11 C10 . . 118.7(2) ?
C12 C11 H11 . . 120.7 ?
C10 C11 H11 . . 120.7 ?
C11 C12 C13 . . 122.8(2) ?
C11 C12 N3 . . 118.7(2) ?
C13 C12 N3 . . 118.4(3) ?
C12 C13 C8 . . 118.5(2) ?
C12 C13 H13 . . 120.7 ?
C8 C13 H13 . . 120.7 ?
C3 N1 C2 . . 110.95(18) ?
C3 N1 H1 . . 124.5 ?
C2 N1 H1 . . 124.5 ?
C3 N2 C1 . . 111.14(17) ?
C3 N2 H2 . . 124.4 ?
C1 N2 H2 . . 124.4 ?
O4 N3 O3 . . 124.9(3) ?
O4 N3 C12 . . 117.8(3) ?
O3 N3 C12 . . 117.3(3) ?

loop_
_geom_bond_atom_site_label_1
_geom_bond_atom_site_label_2
_geom_bond_site_symmetry_2
_geom_bond_distance
_geom_bond_publ_flag
C1 N2 . 1.462(3) ?
C1 C2 . 1.531(3) ?
C1 H1A . 0.9700 ?
C1 H1B . 0.9700 ?
C2 N1 . 1.468(3) ?
C2 H2A . 0.9700 ?
C2 H2B . 0.9700 ?
C3 N2 . 1.312(3) ?
C3 N1 . 1.317(3) ?
C3 C4 . 1.476(3) ?
C4 C6 2_855 1.393(3) ?
C4 C5 . 1.394(3) ?
C5 C6 . 1.383(3) ?
C5 H5 . 0.9300 ?
C6 C4 2_855 1.393(3) ?
C6 H6 . 0.9300 ?
C7 O1 . 1.246(4) ?
C7 O2 . 1.257(4) ?
C7 C8 . 1.514(3) ?
C8 C9 . 1.380(3) ?
C8 C13 . 1.387(3) ?
C9 C10 . 1.388(3) ?
C9 H9 . 0.9300 ?
C10 C11 . 1.367(4) ?
C10 H10 . 0.9300 ?
C11 C12 . 1.366(4) ?
C11 H11 . 0.9300 ?
C12 C13 . 1.380(3) ?
C12 N3 . 1.481(3) ?
C13 H13 . 0.9300 ?
N1 H1 . 0.8600 ?
N2 H2 . 0.8600 ?
N3 O4 . 1.221(3) ?
N3 O3 . 1.222(4) ?

loop_
_geom_hbond_atom_site_label_D
_geom_hbond_atom_site_label_H
_geom_hbond_atom_site_label_A
_geom_hbond_site_symmetry_A
_geom_hbond_distance_DH
_geom_hbond_distance_HA
_geom_hbond_distance_DA
_geom_hbond_angle_DHA
C6 H6 O2 2_765 0.93 2.48 3.283(3) 144
N1 H1 O1 2_665 0.86 1.97 2.763(3) 153
N2 H2 O2 1_645 0.86 1.80 2.646(3) 166
